data_2230820
loop_
_publ_author_name
'Ranjith, S.'
'Sakthi Murugesan, K.'
'Subbiah Pandi, A.'
'Dhayalan, V.'
'Mohana Krishnan, A. K.'

_publ_section_title
;
 Diethyl 2-{[3-(2-methoxybenzyl)thiophen-2-yl]methylidene}malonate
;
_journal_coeditor_code NK2101
_journal_issue 7
_journal_name_full 'Acta Crystallographica Section E'
_journal_page_first o1688
_journal_paper_doi 10.1107/S1600536811022525
_journal_volume 67
_journal_year 2011
_chemical_formula_iupac 'C20 H22 O5 S'
_chemical_formula_moiety 'C20 H22 O5 S'
_chemical_formula_sum 'C20 H22 O5 S'
_chemical_formula_weight 374.44
_chemical_name_systematic
;
Diethyl 2-{[3-(2-methoxybenzyl)thiophen-2-yl]methylidene}malonate
;
_space_group_IT_number 61
_symmetry_cell_setting orthorhombic
_symmetry_space_group_name_Hall '-P 2ac 2ab'
_symmetry_space_group_name_H-M 'P b c a'
_atom_sites_solution_hydrogens geom
_atom_sites_solution_primary direct
_atom_sites_solution_secondary difmap
_audit_creation_method SHELXL97
_cell_angle_alpha 90.00
_cell_angle_beta 90.00
_cell_angle_gamma 90.00
_cell_formula_units_Z 8
_cell_length_a 8.1680(2)
_cell_length_b 16.4046(4)
_cell_length_c 28.8651(7)
_cell_measurement_reflns_used 3696
_cell_measurement_temperature 293(2)
_cell_measurement_theta_max 25.8
_cell_measurement_theta_min 1.4
_cell_volume 3867.71(16)
_computing_cell_refinement 'APEX2 (Bruker, 2007)'
_computing_data_collection 'APEX2 (Bruker, 2007)'
_computing_data_reduction 'SAINT (Bruker, 2007)'
_computing_molecular_graphics 'ORTEP-3 (Farrugia, 1997)'
_computing_publication_material
;
SHELXL97 (Sheldrick, 2008) and PLATON (Spek, 2009)
;
_computing_structure_refinement 'SHELXL97 (Sheldrick, 2008)'
_computing_structure_solution 'SHELXS97 (Sheldrick, 2008)'
_diffrn_ambient_temperature 293(2)
_diffrn_measured_fraction_theta_full 1.000
_diffrn_measured_fraction_theta_max 0.998
_diffrn_measurement_device_type 'Bruker APEXII CCD area detector'
_diffrn_measurement_method '\w and \f'
_diffrn_radiation_monochromator graphite
_diffrn_radiation_source 'fine-focus sealed tube'
_diffrn_radiation_type MoK\a
_diffrn_radiation_wavelength 0.71073
_diffrn_reflns_av_R_equivalents 0.0530
_diffrn_reflns_av_sigmaI/netI 0.0269
_diffrn_reflns_limit_h_max 9
_diffrn_reflns_limit_h_min -9
_diffrn_reflns_limit_k_max 19
_diffrn_reflns_limit_k_min -20
_diffrn_reflns_limit_l_max 35
_diffrn_reflns_limit_l_min -35
_diffrn_reflns_number 35690
_diffrn_reflns_theta_full 25.00
_diffrn_reflns_theta_max 25.78
_diffrn_reflns_theta_min 2.48
_exptl_absorpt_coefficient_mu 0.194
_exptl_absorpt_correction_T_max 0.964
_exptl_absorpt_correction_T_min 0.953
_exptl_absorpt_correction_type multi-scan
_exptl_absorpt_process_details '(SADABS; Sheldrick, 1996)'
_exptl_crystal_colour white
_exptl_crystal_density_diffrn 1.286
_exptl_crystal_density_method 'not measured'
_exptl_crystal_description block
_exptl_crystal_F_000 1584
_exptl_crystal_size_max 0.25
_exptl_crystal_size_mid 0.22
_exptl_crystal_size_min 0.19
_refine_diff_density_max 0.296
_refine_diff_density_min -0.209
_refine_ls_extinction_method none
_refine_ls_goodness_of_fit_ref 1.017
_refine_ls_hydrogen_treatment constr
_refine_ls_matrix_type full
_refine_ls_number_parameters 238
_refine_ls_number_reflns 3695
_refine_ls_number_restraints 0
_refine_ls_restrained_S_all 1.017
_refine_ls_R_factor_all 0.0613
_refine_ls_R_factor_gt 0.0424
_refine_ls_shift/su_max 0.001
_refine_ls_shift/su_mean 0.000
_refine_ls_structure_factor_coef Fsqd
_refine_ls_weighting_details 'calc w = 1/[\s^2^(Fo^2^)+(0.0896P)^2^+0.4403P] where P=(Fo^2^+2Fc^2^)/3'
_refine_ls_weighting_scheme calc
_refine_ls_wR_factor_gt 0.1317
_refine_ls_wR_factor_ref 0.1449
_reflns_number_gt 2687
_reflns_number_total 3695
_reflns_threshold_expression I>2\s(I)
_cod_data_source_file nk2101.cif
_cod_data_source_block I
_cod_original_cell_volume 3867.72(16)
_cod_database_code 2230820
_cod_database_fobs_code 2230820

loop_
_symmetry_equiv_pos_as_xyz
'x, y, z'
'-x+1/2, -y, z+1/2'
'-x, y+1/2, -z+1/2'
'x+1/2, -y+1/2, -z'
'-x, -y, -z'
'x-1/2, y, -z-1/2'
'x, -y-1/2, z-1/2'
'-x-1/2, y-1/2, z'

loop_
_atom_site_type_symbol
_atom_site_label
_atom_site_fract_x
_atom_site_fract_y
_atom_site_fract_z
_atom_site_U_iso_or_equiv
_atom_site_adp_type
_atom_site_calc_flag
_atom_site_refinement_flags
_atom_site_occupancy
_atom_site_symmetry_multiplicity
_atom_site_disorder_assembly
_atom_site_disorder_group
C C1 0.2480(3) 0.84683(13) 0.40960(7) 0.0502(5) Uani d . 1 1 . .
H H1 0.2853 0.7955 0.4182 0.060 Uiso calc R 1 1 . .
C C2 0.0917(3) 0.87086(14) 0.41448(8) 0.0577(6) Uani d . 1 1 . .
H H2 0.0097 0.8382 0.4270 0.069 Uiso calc R 1 1 . .
C C3 0.2653(2) 0.97752(12) 0.37999(6) 0.0406(5) Uani d . 1 1 . .
C C4 0.3501(2) 0.90728(11) 0.39004(6) 0.0391(4) Uani d . 1 1 . .
C C5 0.5308(2) 0.89232(12) 0.38274(6) 0.0416(5) Uani d . 1 1 . .
H H5A 0.5455 0.8420 0.3656 0.050 Uiso calc R 1 1 . .
H H5B 0.5764 0.9363 0.3644 0.050 Uiso calc R 1 1 . .
C C6 0.6220(2) 0.88675(12) 0.42814(6) 0.0392(4) Uani d . 1 1 . .
C C7 0.6554(3) 0.81224(12) 0.44834(7) 0.0499(5) Uani d . 1 1 . .
H H7 0.6246 0.7646 0.4332 0.060 Uiso calc R 1 1 . .
C C8 0.7338(3) 0.80722(15) 0.49063(8) 0.0605(6) Uani d . 1 1 . .
H H8 0.7551 0.7566 0.5039 0.073 Uiso calc R 1 1 . .
C C9 0.7800(3) 0.87723(15) 0.51296(7) 0.0600(6) Uani d . 1 1 . .
H H9 0.8333 0.8739 0.5414 0.072 Uiso calc R 1 1 . .
C C10 0.7487(3) 0.95238(14) 0.49386(7) 0.0541(6) Uani d . 1 1 . .
H H10 0.7799 0.9996 0.5094 0.065 Uiso calc R 1 1 . .
C C11 0.6703(2) 0.95747(11) 0.45135(7) 0.0415(5) Uani d . 1 1 . .
C C12 0.6731(3) 1.10362(14) 0.45138(9) 0.0702(7) Uani d . 1 1 . .
H H12A 0.6190 1.1058 0.4809 0.105 Uiso calc R 1 1 . .
H H12B 0.6364 1.1481 0.4325 0.105 Uiso calc R 1 1 . .
H H12C 0.7893 1.1076 0.4559 0.105 Uiso calc R 1 1 . .
C C13 0.3340(2) 1.05129(11) 0.36133(6) 0.0410(5) Uani d . 1 1 . .
H H13 0.4477 1.0519 0.3598 0.049 Uiso calc R 1 1 . .
C C14 0.2619(2) 1.11897(12) 0.34583(6) 0.0418(5) Uani d . 1 1 . .
C C15 0.0810(2) 1.13214(12) 0.34553(7) 0.0467(5) Uani d . 1 1 . .
C C16 -0.1688(3) 1.09125(18) 0.31161(12) 0.0825(9) Uani d . 1 1 . .
H H16A -0.2077 1.1441 0.3013 0.099 Uiso calc R 1 1 . .
H H16B -0.2117 1.0811 0.3424 0.099 Uiso calc R 1 1 . .
C C17 -0.2233(4) 1.0273(3) 0.27952(11) 0.1122(13) Uani d . 1 1 . .
H H17A -0.1722 1.0351 0.2499 0.168 Uiso calc R 1 1 . .
H H17B -0.3401 1.0300 0.2761 0.168 Uiso calc R 1 1 . .
H H17C -0.1933 0.9748 0.2916 0.168 Uiso calc R 1 1 . .
C C18 0.3658(3) 1.18679(13) 0.32912(8) 0.0541(6) Uani d . 1 1 . .
C C19 0.3623(4) 1.31693(16) 0.29168(9) 0.0758(8) Uani d . 1 1 . .
H H19A 0.2947 1.3649 0.2963 0.091 Uiso calc R 1 1 . .
H H19B 0.4635 1.3244 0.3088 0.091 Uiso calc R 1 1 . .
C C20 0.3981(4) 1.3071(2) 0.24258(10) 0.0962(10) Uani d . 1 1 . .
H H20A 0.4699 1.2614 0.2383 0.144 Uiso calc R 1 1 . .
H H20B 0.4500 1.3556 0.2311 0.144 Uiso calc R 1 1 . .
H H20C 0.2980 1.2980 0.2259 0.144 Uiso calc R 1 1 . .
O O1 0.63527(19) 1.02826(8) 0.42901(5) 0.0542(4) Uani d . 1 1 . .
O O2 0.0111(2) 1.17398(10) 0.37271(7) 0.0752(5) Uani d . 1 1 . .
O O3 0.00937(18) 1.08978(10) 0.31226(5) 0.0587(4) Uani d . 1 1 . .
O O4 0.5109(2) 1.18958(11) 0.33296(8) 0.0910(7) Uani d . 1 1 . .
O O5 0.2766(2) 1.24465(9) 0.30883(5) 0.0639(5) Uani d . 1 1 . .
S S1 0.06061(7) 0.96745(4) 0.39524(2) 0.0526(2) Uani d . 1 1 . .

loop_
_atom_site_aniso_label
_atom_site_aniso_U_11
_atom_site_aniso_U_22
_atom_site_aniso_U_33
_atom_site_aniso_U_12
_atom_site_aniso_U_13
_atom_site_aniso_U_23
C1 0.0581(14) 0.0429(11) 0.0496(11) -0.0054(10) -0.0043(10) 0.0073(9)
C2 0.0579(15) 0.0586(14) 0.0565(13) -0.0150(12) 0.0021(11) 0.0091(11)
C3 0.0398(11) 0.0421(11) 0.0399(10) 0.0006(8) -0.0028(8) -0.0007(8)
C4 0.0450(12) 0.0387(10) 0.0338(9) -0.0009(8) -0.0038(8) -0.0015(8)
C5 0.0489(12) 0.0380(10) 0.0378(10) 0.0053(9) -0.0007(9) -0.0010(8)
C6 0.0382(10) 0.0396(10) 0.0397(10) 0.0030(8) 0.0012(8) -0.0015(8)
C7 0.0595(14) 0.0385(11) 0.0516(12) 0.0054(10) -0.0067(10) -0.0025(9)
C8 0.0754(16) 0.0534(14) 0.0526(13) 0.0114(12) -0.0090(11) 0.0089(10)
C9 0.0710(16) 0.0669(16) 0.0422(12) 0.0082(13) -0.0118(11) 0.0015(11)
C10 0.0600(14) 0.0544(14) 0.0478(12) -0.0047(10) -0.0056(11) -0.0106(10)
C11 0.0420(11) 0.0369(10) 0.0457(11) 0.0004(8) 0.0015(9) -0.0011(8)
C12 0.0827(18) 0.0391(12) 0.0889(18) -0.0098(12) -0.0012(14) -0.0097(12)
C13 0.0364(10) 0.0416(11) 0.0450(11) 0.0006(8) 0.0001(8) -0.0002(8)
C14 0.0389(11) 0.0385(10) 0.0480(11) 0.0017(8) 0.0007(9) -0.0007(8)
C15 0.0447(12) 0.0361(10) 0.0592(13) 0.0028(9) 0.0043(10) 0.0044(10)
C16 0.0380(13) 0.088(2) 0.121(2) 0.0024(13) -0.0115(14) 0.0139(18)
C17 0.070(2) 0.178(4) 0.088(2) -0.035(2) -0.0234(17) 0.002(2)
C18 0.0474(14) 0.0444(12) 0.0706(14) 0.0025(10) 0.0056(11) 0.0067(11)
C19 0.096(2) 0.0568(15) 0.0747(17) -0.0089(14) 0.0089(15) 0.0113(13)
C20 0.111(3) 0.101(2) 0.0764(19) -0.0050(19) 0.0193(17) 0.0097(17)
O1 0.0689(10) 0.0344(7) 0.0593(9) -0.0046(7) -0.0092(7) -0.0008(6)
O2 0.0597(10) 0.0637(11) 0.1023(13) 0.0107(9) 0.0193(10) -0.0254(10)
O3 0.0378(8) 0.0702(10) 0.0681(10) 0.0033(7) -0.0059(7) -0.0051(8)
O4 0.0428(10) 0.0703(12) 0.160(2) -0.0049(9) 0.0016(11) 0.0353(12)
O5 0.0642(10) 0.0492(9) 0.0782(11) -0.0018(8) -0.0022(8) 0.0227(8)
S1 0.0422(3) 0.0553(4) 0.0603(4) -0.0012(2) 0.0033(2) 0.0067(3)

loop_
_atom_type_symbol
_atom_type_description
_atom_type_scat_dispersion_real
_atom_type_scat_dispersion_imag
_atom_type_scat_source
C C 0.0033 0.0016 'International Tables Vol C Tables 4.2.6.8 and 6.1.1.4'
H H 0.0000 0.0000 'International Tables Vol C Tables 4.2.6.8 and 6.1.1.4'
O O 0.0106 0.0060 'International Tables Vol C Tables 4.2.6.8 and 6.1.1.4'
S S 0.1246 0.1234 'International Tables Vol C Tables 4.2.6.8 and 6.1.1.4'

loop_
_geom_angle_atom_site_label_1
_geom_angle_atom_site_label_2
_geom_angle_atom_site_label_3
_geom_angle_site_symmetry_1
_geom_angle_site_symmetry_3
_geom_angle
_geom_angle_publ_flag
C2 C1 C4 . . 113.4(2) ?
C2 C1 H1 . . 123.3 ?
C4 C1 H1 . . 123.3 ?
C1 C2 S1 . . 112.43(17) ?
C1 C2 H2 . . 123.8 ?
S1 C2 H2 . . 123.8 ?
C4 C3 C13 . . 125.96(18) ?
C4 C3 S1 . . 110.60(15) ?
C13 C3 S1 . . 123.39(15) ?
C3 C4 C1 . . 112.01(18) ?
C3 C4 C5 . . 126.77(17) ?
C1 C4 C5 . . 121.21(18) ?
C6 C5 C4 . . 111.75(15) ?
C6 C5 H5A . . 109.3 ?
C4 C5 H5A . . 109.3 ?
C6 C5 H5B . . 109.3 ?
C4 C5 H5B . . 109.3 ?
H5A C5 H5B . . 107.9 ?
C7 C6 C11 . . 118.48(17) ?
C7 C6 C5 . . 121.15(17) ?
C11 C6 C5 . . 120.34(17) ?
C6 C7 C8 . . 121.2(2) ?
C6 C7 H7 . . 119.4 ?
C8 C7 H7 . . 119.4 ?
C9 C8 C7 . . 119.6(2) ?
C9 C8 H8 . . 120.2 ?
C7 C8 H8 . . 120.2 ?
C8 C9 C10 . . 120.78(19) ?
C8 C9 H9 . . 119.6 ?
C10 C9 H9 . . 119.6 ?
C9 C10 C11 . . 119.7(2) ?
C9 C10 H10 . . 120.2 ?
C11 C10 H10 . . 120.2 ?
O1 C11 C10 . . 124.65(18) ?
O1 C11 C6 . . 115.03(17) ?
C10 C11 C6 . . 120.32(18) ?
O1 C12 H12A . . 109.5 ?
O1 C12 H12B . . 109.5 ?
H12A C12 H12B . . 109.5 ?
O1 C12 H12C . . 109.5 ?
H12A C12 H12C . . 109.5 ?
H12B C12 H12C . . 109.5 ?
C14 C13 C3 . . 130.83(19) ?
C14 C13 H13 . . 114.6 ?
C3 C13 H13 . . 114.6 ?
C13 C14 C18 . . 118.84(18) ?
C13 C14 C15 . . 123.97(18) ?
C18 C14 C15 . . 117.16(17) ?
O2 C15 O3 . . 124.75(19) ?
O2 C15 C14 . . 123.7(2) ?
O3 C15 C14 . . 111.48(17) ?
O3 C16 C17 . . 107.4(2) ?
O3 C16 H16A . . 110.2 ?
C17 C16 H16A . . 110.2 ?
O3 C16 H16B . . 110.2 ?
C17 C16 H16B . . 110.2 ?
H16A C16 H16B . . 108.5 ?
C16 C17 H17A . . 109.5 ?
C16 C17 H17B . . 109.5 ?
H17A C17 H17B . . 109.5 ?
C16 C17 H17C . . 109.5 ?
H17A C17 H17C . . 109.5 ?
H17B C17 H17C . . 109.5 ?
O4 C18 O5 . . 123.9(2) ?
O4 C18 C14 . . 124.7(2) ?
O5 C18 C14 . . 111.45(18) ?
C20 C19 O5 . . 109.6(2) ?
C20 C19 H19A . . 109.7 ?
O5 C19 H19A . . 109.7 ?
C20 C19 H19B . . 109.7 ?
O5 C19 H19B . . 109.7 ?
H19A C19 H19B . . 108.2 ?
C19 C20 H20A . . 109.5 ?
C19 C20 H20B . . 109.5 ?
H20A C20 H20B . . 109.5 ?
C19 C20 H20C . . 109.5 ?
H20A C20 H20C . . 109.5 ?
H20B C20 H20C . . 109.5 ?
C11 O1 C12 . . 118.66(17) ?
C15 O3 C16 . . 116.32(19) ?
C18 O5 C19 . . 117.7(2) ?
C2 S1 C3 . . 91.58(10) ?

loop_
_geom_bond_atom_site_label_1
_geom_bond_atom_site_label_2
_geom_bond_site_symmetry_2
_geom_bond_distance
_geom_bond_publ_flag
C1 C2 . 1.344(3) ?
C1 C4 . 1.413(3) ?
C1 H1 . 0.9300 ?
C2 S1 . 1.698(2) ?
C2 H2 . 0.9300 ?
C3 C4 . 1.375(3) ?
C3 C13 . 1.439(3) ?
C3 S1 . 1.737(2) ?
C4 C5 . 1.511(3) ?
C5 C6 . 1.510(3) ?
C5 H5A . 0.9700 ?
C5 H5B . 0.9700 ?
C6 C7 . 1.381(3) ?
C6 C11 . 1.396(3) ?
C7 C8 . 1.381(3) ?
C7 H7 . 0.9300 ?
C8 C9 . 1.370(3) ?
C8 H8 . 0.9300 ?
C9 C10 . 1.375(3) ?
C9 H9 . 0.9300 ?
C10 C11 . 1.387(3) ?
C10 H10 . 0.9300 ?
C11 O1 . 1.359(2) ?
C12 O1 . 1.429(3) ?
C12 H12A . 0.9600 ?
C12 H12B . 0.9600 ?
C12 H12C . 0.9600 ?
C13 C14 . 1.334(3) ?
C13 H13 . 0.9300 ?
C14 C18 . 1.480(3) ?
C14 C15 . 1.493(3) ?
C15 O2 . 1.189(2) ?
C15 O3 . 1.322(3) ?
C16 O3 . 1.456(3) ?
C16 C17 . 1.469(4) ?
C16 H16A . 0.9700 ?
C16 H16B . 0.9700 ?
C17 H17A . 0.9600 ?
C17 H17B . 0.9600 ?
C17 H17C . 0.9600 ?
C18 O4 . 1.192(3) ?
C18 O5 . 1.332(3) ?
C19 C20 . 1.456(4) ?
C19 O5 . 1.463(3) ?
C19 H19A . 0.9700 ?
C19 H19B . 0.9700 ?
C20 H20A . 0.9600 ?
C20 H20B . 0.9600 ?
C20 H20C . 0.9600 ?

loop_
_geom_hbond_atom_site_label_D
_geom_hbond_atom_site_label_H
_geom_hbond_atom_site_label_A
_geom_hbond_site_symmetry_A
_geom_hbond_distance_DH
_geom_hbond_distance_HA
_geom_hbond_distance_DA
_geom_hbond_angle_DHA
C7 H7 O2 8_655 0.93 2.55 3.429(3) 158.5

loop_
_geom_torsion_atom_site_label_1
_geom_torsion_atom_site_label_2
_geom_torsion_atom_site_label_3
_geom_torsion_atom_site_label_4
_geom_torsion_site_symmetry_1
_geom_torsion_site_symmetry_2
_geom_torsion_site_symmetry_3
_geom_torsion_site_symmetry_4
_geom_torsion
_geom_torsion_publ_flag
C4 C1 C2 S1 . . . . 0.5(2) ?
C13 C3 C4 C1 . . . . 177.77(18) ?
S1 C3 C4 C1 . . . . 0.3(2) ?
C13 C3 C4 C5 . . . . -1.4(3) ?
S1 C3 C4 C5 . . . . -178.86(14) ?
C2 C1 C4 C3 . . . . -0.5(3) ?
C2 C1 C4 C5 . . . . 178.72(18) ?
C3 C4 C5 C6 . . . . 110.5(2) ?
C1 C4 C5 C6 . . . . -68.6(2) ?
C4 C5 C6 C7 . . . . 96.2(2) ?
C4 C5 C6 C11 . . . . -81.9(2) ?
C11 C6 C7 C8 . . . . 0.4(3) ?
C5 C6 C7 C8 . . . . -177.7(2) ?
C6 C7 C8 C9 . . . . -0.2(4) ?
C7 C8 C9 C10 . . . . 0.3(4) ?
C8 C9 C10 C11 . . . . -0.4(4) ?
C9 C10 C11 O1 . . . . -179.0(2) ?
C9 C10 C11 C6 . . . . 0.5(3) ?
C7 C6 C11 O1 . . . . 179.11(18) ?
C5 C6 C11 O1 . . . . -2.8(3) ?
C7 C6 C11 C10 . . . . -0.5(3) ?
C5 C6 C11 C10 . . . . 177.62(19) ?
C4 C3 C13 C14 . . . . 171.9(2) ?
S1 C3 C13 C14 . . . . -10.9(3) ?
C3 C13 C14 C18 . . . . 178.9(2) ?
C3 C13 C14 C15 . . . . 0.9(3) ?
C13 C14 C15 O2 . . . . 103.5(3) ?
C18 C14 C15 O2 . . . . -74.5(3) ?
C13 C14 C15 O3 . . . . -74.7(2) ?
C18 C14 C15 O3 . . . . 107.2(2) ?
C13 C14 C18 O4 . . . . -8.6(3) ?
C15 C14 C18 O4 . . . . 169.6(2) ?
C13 C14 C18 O5 . . . . 171.06(18) ?
C15 C14 C18 O5 . . . . -10.8(3) ?
C10 C11 O1 C12 . . . . -3.5(3) ?
C6 C11 O1 C12 . . . . 176.92(18) ?
O2 C15 O3 C16 . . . . -4.3(3) ?
C14 C15 O3 C16 . . . . 173.90(19) ?
C17 C16 O3 C15 . . . . -167.5(2) ?
O4 C18 O5 C19 . . . . -2.1(4) ?
C14 C18 O5 C19 . . . . 178.30(19) ?
C20 C19 O5 C18 . . . . 95.8(3) ?
C1 C2 S1 C3 . . . . -0.25(18) ?
C4 C3 S1 C2 . . . . -0.03(16) ?
C13 C3 S1 C2 . . . . -177.60(17) ?

loop_
_cod_related_entry_id
_cod_related_entry_database
_cod_related_entry_code
1 ChemSpider 30656792
